data_4078644
loop_
_publ_author_name
'Bowie, John H.'
'Bruce, Michael I.'
'Buntine, Mark A.'
'Gentleman, Alexander S.'
'Graham, David C.'
'Low, Paul J.'
'Metha, Gregory F.'
'Mitchell, Cassandra'
'Parker, Christian R.'
'Skelton, Brian W.'
'White, Allan H.'

_publ_section_title
;
 Facile Decarboxylation of Propiolic Acid on a Ruthenium Center and
 Related Chemistry
;
_journal_issue 15
_journal_name_full Organometallics
_journal_page_first 5262
_journal_paper_doi 10.1021/om300157w
_journal_volume 31
_journal_year 2012
_chemical_formula_moiety 'C36 H37 O3 P2 Ru,  F6 P'
_chemical_formula_sum 'C36 H37 F6 O3 P3 Ru'
_chemical_formula_weight 825.67
_space_group_IT_number 14
_symmetry_cell_setting monoclinic
_symmetry_space_group_name_Hall '-P 2yn'
_symmetry_space_group_name_H-M 'P 1 21/n 1'
_cell_angle_alpha 90.00000
_cell_angle_beta 95.7380(10)
_cell_angle_gamma 90.00000
_cell_formula_units_Z 4
_cell_length_a 16.5480(10)
_cell_length_b 11.421(2)
_cell_length_c 18.3480(10)
_cell_measurement_reflns_used 5558
_cell_measurement_temperature 170
_cell_measurement_theta_max 26.24
_cell_measurement_theta_min 2.39
_cell_volume 3450.3(7)
_computing_cell_refinement 'Siemens SAINT (Siemens, 1995)'
_computing_data_collection 'Siemens SMART (Siemens, 1995)'
_computing_data_reduction xtal
_computing_molecular_graphics 'xtal PIG'
_computing_publication_material 'xtal BONDLA CIFIO'
_computing_structure_refinement 'xtal CRYLSQ'
_computing_structure_solution xtal
_diffrn_ambient_temperature 170
_diffrn_measured_fraction_theta_full 1
_diffrn_measured_fraction_theta_max 1
_diffrn_measurement_device_type
;
Bruker SMART CCD diffractometer
;
_diffrn_measurement_method '\w scans'
_diffrn_radiation_detector 'CCD area detector'
_diffrn_radiation_monochromator graphite
_diffrn_radiation_source 'sealed tube'
_diffrn_radiation_type 'Mo K\a'
_diffrn_radiation_wavelength .71073
_diffrn_reflns_av_R_equivalents .056
_diffrn_reflns_av_sigmaI/netI .046
_diffrn_reflns_limit_h_max 20
_diffrn_reflns_limit_h_min -20
_diffrn_reflns_limit_k_max 14
_diffrn_reflns_limit_k_min -14
_diffrn_reflns_limit_l_max 22
_diffrn_reflns_limit_l_min -22
_diffrn_reflns_number 10650
_diffrn_reflns_theta_full 26.37
_diffrn_reflns_theta_max 26.37
_diffrn_reflns_theta_min 1.58
_diffrn_standards_decay_% 0
_diffrn_standards_number 0
_exptl_absorpt_coefficient_mu .662
_exptl_absorpt_correction_T_max 1
_exptl_absorpt_correction_T_min .80
_exptl_absorpt_correction_type multi-scan
_exptl_absorpt_process_details
;
 SADABS; Sheldrick, 1996
;
_exptl_crystal_colour pale_green
_exptl_crystal_density_diffrn 1.589
_exptl_crystal_density_method 'not measured'
_exptl_crystal_description plate
_exptl_crystal_F_000 1680
_exptl_crystal_size_max .32
_exptl_crystal_size_mid .28
_exptl_crystal_size_min .16
_refine_diff_density_max 2.38
_refine_diff_density_min -1.49
_refine_ls_extinction_method none
_refine_ls_goodness_of_fit_gt 1.118
_refine_ls_goodness_of_fit_ref 1.122
_refine_ls_hydrogen_treatment noref
_refine_ls_matrix_type full
_refine_ls_number_constraints 0
_refine_ls_number_parameters 504
_refine_ls_number_reflns 7043
_refine_ls_number_restraints 8
_refine_ls_R_factor_all .066
_refine_ls_R_factor_gt .054
_refine_ls_shift/su_max .006
_refine_ls_shift/su_mean .0001
_refine_ls_structure_factor_coef Fsqd
_refine_ls_weighting_scheme calc
_refine_ls_wR_factor_gt .118
_refine_ls_wR_factor_ref .133
_reflns_d_resolution_high .8
_reflns_d_resolution_low 12.851
_reflns_Friedel_coverage 0
_reflns_limit_h_max 20
_reflns_limit_h_min 0
_reflns_limit_k_max 14
_reflns_limit_k_min 0
_reflns_limit_l_max 22
_reflns_limit_l_min -22
_reflns_number_gt 5816
_reflns_number_total 7043
_reflns_threshold_expression 'I >  2.00 sig(I)'
_cod_data_source_file om300157w_si_002.cif
_cod_data_source_block br1188
_cod_original_sg_symbol_Hall -p_2yn
_cod_original_sg_symbol_H-M P_1_21/n_1
_cod_database_code 4078644

loop_
_symmetry_equiv_pos_as_xyz
+x,+y,+z
1/2-x,1/2+y,1/2-z
-x,-y,-z
1/2+x,1/2-y,1/2+z

loop_
_atom_site_label
_atom_site_fract_x
_atom_site_fract_y
_atom_site_fract_z
_atom_site_U_iso_or_equiv
_atom_site_adp_type
_atom_site_occupancy
Ru .47077(2) .51123(3) .75378(2) .02297(19) Uani 1.00000
P1 .42469(7) .66441(10) .68092(6) .0243(5) Uani 1.00000
C111 .3316(3) .6430(4) .6195(2) .026(2) Uani 1.00000
C112 .2723(3) .7307(5) .6087(3) .032(2) Uani 1.00000
C113 .2049(3) .7142(5) .5583(3) .039(3) Uani 1.00000
C114 .1958(3) .6121(5) .5185(3) .037(3) Uani 1.00000
C115 .2531(3) .5253(5) .5283(3) .032(2) Uani 1.00000
C116 .3208(3) .5405(4) .5796(3) .029(2) Uani 1.00000
C121 .4053(3) .8025(4) .7253(3) .028(2) Uani 1.00000
C122 .4220(4) .9096(5) .6961(3) .044(3) Uani 1.00000
C123 .4022(4) 1.0125(5) .7290(4) .055(4) Uani 1.00000
C124 .3650(4) 1.0079(6) .7936(4) .054(4) Uani 1.00000
C125 .3462(4) .9025(6) .8229(3) .052(4) Uani 1.00000
C126 .3660(4) .7992(5) .7897(3) .039(3) Uani 1.00000
C10 .4986(3) .7014(4) .6155(3) .029(2) Uani 1.00000
C20 .5341(3) .5872(5) .5894(3) .031(2) Uani 1.00000
P2 .56271(7) .49020(11) .66831(6) .0250(6) Uani 1.00000
C211 .5728(3) .3495(4) .6231(2) .027(2) Uani 1.00000
C212 .5046(3) .2807(5) .6044(3) .031(2) Uani 1.00000
C213 .5104(3) .1737(5) .5695(3) .036(3) Uani 1.00000
C214 .5848(3) .1336(5) .5510(3) .037(3) Uani 1.00000
C215 .6521(3) .2022(5) .5677(3) .033(2) Uani 1.00000
C216 .6475(3) .3089(4) .6036(3) .031(2) Uani 1.00000
C221 .6684(3) .5258(5) .7012(3) .029(2) Uani 1.00000
C222 .7016(3) .4772(4) .7665(3) .031(2) Uani 1.00000
C223 .7801(3) .5039(5) .7947(3) .038(3) Uani 1.00000
C224 .8267(3) .5796(6) .7574(3) .044(3) Uani 1.00000
C225 .7939(4) .6294(6) .6924(3) .045(3) Uani 1.00000
C226 .7156(3) .6038(5) .6637(3) .035(3) Uani 1.00000
C1 .5446(3) .6172(4) .8080(3) .028(2) Uani 1.00000
O1 .5785(2) .7055(3) .7760(2) .039(2) Uani 1.00000
C11 .6445(4) .7767(6) .8088(3) .053(3) Uani 1.00000
C2 .5763(14) .5896(14) .8899(9) .030(8) Uani .50000
C3 .5262(6) .6539(10) .9423(5) .027(5) Uani .50000
O3 .5011(6) .6037(9) .9914(4) .058(5) Uani .50000
O4 .5137(10) .7676(12) .9272(8) .033(6) Uani .50000
C5 .4700(9) .8410(16) .9724(9) .057(8) Uani .50000
C2' .5614(15) .6295(16) .8891(14) .053(11) Uani .50000
C3' .5272(18) .738(2) .9259(14) .065(15) Uani .50000
O3' .5267(7) .8361(13) .8978(7) .079(8) Uani .50000
O4' .4924(8) .7252(14) .9855(6) .089(9) Uani .50000
C5' .4642(13) .8326(16) 1.0141(12) .080(12) Uani .50000
C101 .4025(3) .4543(5) .8492(3) .038(3) Uani 1.00000
C102 .3495(3) .4507(5) .7854(3) .038(3) Uani 1.00000
C103 .3763(3) .3657(5) .7372(3) .039(3) Uani 1.00000
C104 .4478(4) .3181(5) .7725(3) .043(3) Uani 1.00000
C105 .4657(4) .3721(5) .8409(3) .043(3) Uani 1.00000
P .23824(8) .64435(12) .98669(8) .0348(7) Uani 1.00000
F1 .3045(3) .6495(5) .9308(2) .076(3) Uani 1.00000
F2 .1708(2) .6431(4) 1.0434(2) .068(2) Uani 1.00000
F3 .1896(3) .7489(4) .9431(4) .063(3) Uani .859(13)
F4 .2839(4) .5409(6) 1.0308(5) .079(4) Uani .859(13)
F5 .1839(3) .5532(6) .9382(3) .069(3) Uani .859(13)
F6 .2899(3) .7384(6) 1.0357(3) .063(3) Uani .859(13)
F3' .216(2) .762(3) .984(2) .066(10) Uiso .141(13)
F4' .281(3) .527(4) .992(3) .082(14) Uiso .141(13)
F5' .188(2) .613(4) .9180(18) .059(9) Uiso .141(13)
F6' .297(2) .670(4) 1.0584(19) .065(10) Uiso .141(13)
H112 .27895 .80147 .63608 .03700 Uiso 1.00000
H113 .16392 .77448 .55055 .04300 Uiso 1.00000
H114 .14711 .60034 .48507 .04300 Uiso 1.00000
H115 .24713 .45455 .50006 .03600 Uiso 1.00000
H116 .35983 .47923 .58666 .03200 Uiso 1.00000
H122 .44675 .91178 .64995 .05200 Uiso 1.00000
H123 .41355 1.08721 .70761 .06600 Uiso 1.00000
H124 .35223 1.08057 .81723 .06300 Uiso 1.00000
H125 .32042 .89993 .86745 .06000 Uiso 1.00000
H126 .35299 .72509 .81045 .04300 Uiso 1.00000
H10a .47310 .74456 .57543 .03100 Uiso 1.00000
H10b .54148 .74889 .63971 .03100 Uiso 1.00000
H20a .58094 .60298 .56462 .03300 Uiso 1.00000
H20b .49451 .54888 .55627 .03300 Uiso 1.00000
H212 .45258 .30841 .61467 .03700 Uiso 1.00000
H213 .46261 .12640 .55877 .03900 Uiso 1.00000
H214 .58903 .05993 .52769 .04000 Uiso 1.00000
H215 .70430 .17648 .55503 .03800 Uiso 1.00000
H216 .69518 .35561 .61495 .03400 Uiso 1.00000
H222 .67024 .42267 .79206 .03500 Uiso 1.00000
H223 .80234 .46888 .83996 .04400 Uiso 1.00000
H224 .88078 .59708 .77686 .05000 Uiso 1.00000
H225 .82766 .68130 .66637 .05000 Uiso 1.00000
H226 .69333 .63850 .61819 .03800 Uiso 1.00000
H11a .65335 .84268 .77808 .08000 Uiso 1.00000
H11b .69411 .73239 .81489 .08000 Uiso 1.00000
H11c .63313 .80543 .85556 .08000 Uiso 1.00000
H2a .63239 .61892 .89760 .05500 Uiso .50000
H2b .57597 .51045 .89775 .05500 Uiso .50000
H5a .46098 .91550 .94943 .10800 Uiso .50000
H5b .49983 .85095 1.01865 .10800 Uiso .50000
H5c .41686 .80331 .97815 .10800 Uiso .50000
H2'a .61858 .62951 .90026 .03400 Uiso .50000
H2'b .53912 .56203 .91041 .03400 Uiso .50000
H5'a .43419 .81309 1.05951 .08900 Uiso .50000
H5'b .42256 .87157 .98286 .08900 Uiso .50000
H5'c .50399 .88611 1.03176 .08900 Uiso .50000
H101 .39830 .50311 .89077 .04000 Uiso 1.00000
H102 .30064 .49784 .77592 .04200 Uiso 1.00000
H103 .35026 .34410 .68959 .04300 Uiso 1.00000
H104 .48120 .25928 .75164 .04700 Uiso 1.00000
H105 .51257 .35672 .87685 .04600 Uiso 1.00000

loop_
_atom_site_aniso_label
_atom_site_aniso_U_11
_atom_site_aniso_U_22
_atom_site_aniso_U_33
_atom_site_aniso_U_12
_atom_site_aniso_U_13
_atom_site_aniso_U_23
Ru .0257(2) .0242(2) .02002(19) -.00026(14) .00685(14) .00178(14)
P1 .0268(6) .0248(6) .0223(5) .0009(5) .0071(4) -.0006(5)
C111 .031(2) .027(2) .021(2) .001(2) .0081(18) .0035(18)
C112 .036(3) .034(3) .027(2) .004(2) .004(2) .002(2)
C113 .033(3) .045(3) .040(3) .010(2) .008(2) .005(2)
C114 .034(3) .052(3) .025(2) -.002(2) .001(2) .005(2)
C115 .033(2) .034(3) .029(2) -.011(2) .009(2) -.002(2)
C116 .030(2) .034(3) .026(2) .002(2) .011(2) .003(2)
C121 .028(2) .027(2) .029(2) .002(2) .0057(19) -.004(2)
C122 .059(4) .032(3) .042(3) .001(3) .014(3) -.003(2)
C123 .066(4) .032(3) .067(4) .000(3) .006(3) -.005(3)
C124 .059(4) .044(4) .057(4) .014(3) .001(3) -.024(3)
C125 .054(4) .061(4) .041(3) .021(3) .008(3) -.014(3)
C126 .048(3) .040(3) .031(3) .011(3) .012(2) .001(2)
C10 .032(2) .031(2) .026(2) -.001(2) .012(2) .007(2)
C20 .030(2) .039(3) .025(2) -.002(2) .0084(19) .000(2)
P2 .0258(6) .0284(6) .0218(6) .0008(5) .0070(5) .0008(5)
C211 .031(2) .029(2) .021(2) .004(2) .0069(18) .0012(19)
C212 .030(2) .037(3) .028(2) .003(2) .005(2) -.001(2)
C213 .035(3) .038(3) .036(3) -.001(2) .001(2) -.006(2)
C214 .047(3) .036(3) .028(2) .011(2) .006(2) -.004(2)
C215 .037(3) .035(3) .029(2) .013(2) .010(2) .003(2)
C216 .031(2) .033(3) .030(2) .003(2) .008(2) .001(2)
C221 .025(2) .035(3) .028(2) .003(2) .0076(19) -.005(2)
C222 .033(2) .033(3) .029(2) .001(2) .007(2) .001(2)
C223 .036(3) .046(3) .031(3) .003(2) .000(2) .002(2)
C224 .031(3) .058(4) .042(3) -.004(3) -.000(2) -.008(3)
C225 .042(3) .051(4) .042(3) -.018(3) .012(2) -.002(3)
C226 .036(3) .035(3) .033(3) -.006(2) .007(2) -.002(2)
C1 .025(2) .031(2) .029(2) -.000(2) .0048(18) -.000(2)
O1 .043(2) .034(2) .039(2) -.0061(17) .0060(17) -.0013(16)
C11 .065(4) .049(4) .044(3) -.020(3) .004(3) -.009(3)
C2 .050(9) .023(9) .017(5) -.005(7) -.002(5) .007(6)
C3 .033(5) .037(6) .013(4) -.008(5) .004(4) -.006(4)
O3 .071(6) .077(7) .030(4) .002(5) .023(4) .026(4)
O4 .045(7) .015(5) .044(6) -.007(5) .034(5) .005(4)
C5 .041(7) .083(11) .051(8) -.024(7) .025(7) -.036(9)
C2' .048(11) .040(13) .065(11) -.017(9) -.017(8) .026(10)
C3' .040(10) .08(2) .074(15) .010(12) -.009(9) -.034(15)
O3' .066(7) .094(9) .078(8) .012(8) .010(6) -.034(8)
O4' .082(8) .124(12) .065(7) -.022(8) .033(6) -.014(8)
C5' .084(13) .076(12) .082(13) .006(10) .022(12) .011(11)
C101 .050(3) .042(3) .027(2) -.010(3) .023(2) .009(2)
C102 .034(3) .035(3) .049(3) -.003(2) .019(2) .010(2)
C103 .043(3) .039(3) .037(3) -.016(2) .013(2) .006(2)
C104 .054(3) .031(3) .048(3) -.006(3) .024(3) .013(2)
C105 .061(4) .039(3) .032(3) -.003(3) .014(3) .014(2)
P .0352(7) .0332(7) .0372(7) .0008(6) .0096(6) .0040(6)
F1 .066(3) .108(4) .061(2) -.002(3) .038(2) -.004(2)
F2 .050(2) .095(3) .061(2) -.003(2) .0257(19) .009(2)
F3 .050(3) .057(3) .080(4) .003(2) -.006(3) .031(3)
F4 .072(4) .069(4) .096(5) .023(3) .015(4) .042(4)
F5 .069(3) .056(4) .082(4) -.019(3) .011(3) -.019(3)
F6 .050(3) .075(4) .063(3) -.010(3) .004(2) -.021(3)

loop_
_atom_type_symbol
_atom_type_oxidation_number
_atom_type_number_in_cell
_atom_type_scat_dispersion_real
_atom_type_scat_dispersion_imag
_atom_type_scat_source
C 0 144 .002 .002 'Int Tables Vol IV Tables 2.2B and 2.3.1'
H 0 148 0 0 'Int Tables Vol IV Tables 2.2B and 2.3.1'
F 0 24 .014 .01 'Int Tables Vol IV Tables 2.2B and 2.3.1'
O 0 12 .008 .006 'Int Tables Vol IV Tables 2.2B and 2.3.1'
P 0 12 .09 .095 'Int Tables Vol IV Tables 2.2B and 2.3.1'
Ru 0 4 -1.42 .836 'Int Tables Vol IV Tables 2.2B and 2.3.1'

loop_
_geom_angle_atom_site_label_1
_geom_angle_atom_site_label_2
_geom_angle_atom_site_label_3
_geom_angle
P1 Ru P2 83.46(5)
P1 Ru C1 88.79(15)
P1 Ru C101 120.48(14)
P1 Ru C102 97.58(14)
P1 Ru C103 107.19(14)
P1 Ru C104 141.36(15)
P1 Ru C105 156.55(17)
P2 Ru C1 89.39(15)
P2 Ru C101 155.22(15)
P2 Ru C102 144.02(15)
P2 Ru C103 108.87(15)
P2 Ru C104 97.71(16)
P2 Ru C105 118.78(16)
C1 Ru C101 96.9(2)
C1 Ru C102 126.5(2)
C1 Ru C103 156.7(2)
C1 Ru C104 129.8(2)
C1 Ru C105 98.2(2)
C101 Ru C102 35.8(2)
C101 Ru C103 60.5(2)
C101 Ru C104 60.1(2)
C101 Ru C105 36.7(2)
C102 Ru C103 36.4(2)
C102 Ru C104 59.7(2)
C102 Ru C105 60.4(2)
C103 Ru C104 35.8(2)
C103 Ru C105 60.6(2)
C104 Ru C105 36.0(2)
Ru P1 C111 117.93(16)
Ru P1 C121 117.74(16)
Ru P1 C10 110.57(16)
C111 P1 C121 102.5(2)
C111 P1 C10 101.7(2)
C121 P1 C10 104.5(2)
P1 C111 C112 121.7(4)
P1 C111 C116 119.7(4)
C112 C111 C116 118.6(4)
C111 C112 C113 120.1(5)
C111 C112 H112 119.3
C113 C112 H112 120.6
C112 C113 C114 120.4(5)
C112 C113 H113 120.4
C114 C113 H113 119.2
C113 C114 C115 120.4(5)
C113 C114 H114 119.4
C115 C114 H114 120.2
C114 C115 C116 119.7(5)
C114 C115 H115 120.3
C116 C115 H115 120.0
C111 C116 C115 120.9(4)
C111 C116 H116 120.0
C115 C116 H116 119.1
P1 C121 C122 123.1(4)
P1 C121 C126 118.1(4)
C122 C121 C126 118.7(5)
C121 C122 C123 121.5(6)
C121 C122 H122 118.6
C123 C122 H122 119.9
C122 C123 C124 119.2(6)
C122 C123 H123 120.8
C124 C123 H123 120.0
C123 C124 C125 120.4(6)
C123 C124 H124 119.0
C125 C124 H124 120.7
C124 C125 C126 120.3(6)
C124 C125 H125 120.0
C126 C125 H125 119.7
C121 C126 C125 119.9(5)
C121 C126 H126 119.9
C125 C126 H126 120.2
P1 C10 C20 108.0(3)
P1 C10 H10a 110.5
P1 C10 H10b 109.4
C20 C10 H10a 110.9
C20 C10 H10b 109.7
H10a C10 H10b 108.3
C10 C20 P2 110.1(3)
C10 C20 H20a 110.1
C10 C20 H20b 109.3
P2 C20 H20a 109.3
P2 C20 H20b 109.3
H20a C20 H20b 108.7
Ru P2 C20 109.62(17)
Ru P2 C211 119.88(16)
Ru P2 C221 115.12(16)
C20 P2 C211 101.5(2)
C20 P2 C221 106.6(2)
C211 P2 C221 102.5(2)
P2 C211 C212 120.1(4)
P2 C211 C216 122.1(4)
C212 C211 C216 117.8(4)
C211 C212 C213 121.3(5)
C211 C212 H212 119.4
C213 C212 H212 119.3
C212 C213 C214 120.5(5)
C212 C213 H213 119.7
C214 C213 H213 119.8
C213 C214 C215 118.6(5)
C213 C214 H214 120.6
C215 C214 H214 120.8
C214 C215 C216 121.6(5)
C214 C215 H215 120.0
C216 C215 H215 118.3
C211 C216 C215 120.2(5)
C211 C216 H216 119.3
C215 C216 H216 120.5
P2 C221 C222 118.7(4)
P2 C221 C226 122.3(4)
C222 C221 C226 119.0(4)
C221 C222 C223 120.9(5)
C221 C222 H222 119.6
C223 C222 H222 119.5
C222 C223 C224 120.1(5)
C222 C223 H223 119.8
C224 C223 H223 120.1
C223 C224 C225 119.5(5)
C223 C224 H224 119.7
C225 C224 H224 120.7
C224 C225 C226 121.0(6)
C224 C225 H225 118.6
C226 C225 H225 120.4
C221 C226 C225 119.5(5)
C221 C226 H226 120.1
C225 C226 H226 120.4
Ru C1 O1 121.7(3)
Ru C1 C2 120.1(7)
Ru C1 C2' 128.3(9)
O1 C1 C2 117.6(8)
O1 C1 C2' 109.1(9)
C1 O1 C11 125.5(4)
O1 C11 H11a 110.5
O1 C11 H11b 110.7
O1 C11 H11c 111.1
H11a C11 H11b 107.6
H11a C11 H11c 108.2
H11b C11 H11c 108.6
C1 C2 C3 110.8(13)
C1 C2 H2a 106.8
C1 C2 H2b 109.9
C3 C2 H2a 108.2
C3 C2 H2b 111.5
H2a C2 H2b 110
C2 C3 O3 120.3(12)
C2 C3 O4 114.9(11)
O3 C3 O4 124.7(12)
C3 O4 C5 121.8(14)
O4 C5 H5a 109.4
O4 C5 H5b 110.0
O4 C5 H5c 108.1
H5a C5 H5b 109.6
H5a C5 H5c 109.4
H5b C5 H5c 110.2
C1 C2' C3' 118.1(17)
C1 C2' H2'a 107
C1 C2' H2'b 106.9
C3' C2' H2'a 108
C3' C2' H2'b 107
H2'a C2' H2'b 109
C2' C3' O3' 122(2)
C2' C3' O4' 119(2)
O3' C3' O4' 118(2)
C3' O4' C5' 113.5(17)
O4' C5' H5'a 108.1
O4' C5' H5'b 114.8
O4' C5' H5'c 116.4
H5'a C5' H5'b 102
H5'a C5' H5'c 104
H5'b C5' H5'c 110.0
Ru C101 C102 71.4(3)
Ru C101 C105 71.2(3)
Ru C101 H101 122.1
C102 C101 C105 107.4(5)
C102 C101 H101 126.9
C105 C101 H101 125.7
Ru C102 C101 72.8(3)
Ru C102 C103 72.9(3)
Ru C102 H102 122.0
C101 C102 C103 109.6(5)
C101 C102 H102 125.3
C103 C102 H102 125.1
Ru C103 C102 70.8(3)
Ru C103 C104 71.7(3)
Ru C103 H103 123.0
C102 C103 C104 106.2(5)
C102 C103 H103 126.9
C104 C103 H103 126.9
Ru C104 C103 72.5(3)
Ru C104 C105 71.6(3)
Ru C104 H104 120.0
C103 C104 C105 109.7(5)
C103 C104 H104 124.9
C105 C104 H104 125.3
Ru C105 C101 72.1(3)
Ru C105 C104 72.4(3)
Ru C105 H105 121.2
C101 C105 C104 107.1(5)
C101 C105 H105 125.8
C104 C105 H105 127.2
F1 P F2 178.4(3)
F1 P F3 89.7(3)
F1 P F4 91.9(3)
F1 P F5 92.9(3)
F1 P F6 88.5(3)
F1 P F3' 98.1(17)
F1 P F4' 74(2)
F1 P F5' 79.6(14)
F1 P F6' 97.3(13)
F2 P F3 89.1(3)
F2 P F4 89.4(3)
F2 P F5 88.1(3)
F2 P F6 90.5(3)
F2 P F3' 80.3(17)
F2 P F4' 108(2)
F2 P F5' 100.7(14)
F2 P F6' 82.5(13)
F3 P F4 178.4(4)
F3 P F5 88.9(3)
F3 P F6 89.6(3)
F4 P F5 90.7(3)
F4 P F6 90.8(3)
F5 P F6 177.9(3)
F3' P F4' 167(2)
F3' P F5' 95(2)
F3' P F6' 89(2)
F4' P F5' 93(2)
F4' P F6' 82(2)
F5' P F6' 175(2)

loop_
_geom_bond_atom_site_label_1
_geom_bond_atom_site_label_2
_geom_bond_distance
Ru P1 2.2859(12)
Ru P2 2.3041(13)
Ru C1 1.925(5)
Ru C101 2.272(6)
Ru C102 2.254(6)
Ru C103 2.281(6)
Ru C104 2.270(6)
Ru C105 2.260(6)
P1 C111 1.832(5)
P1 C121 1.819(5)
P1 C10 1.847(5)
C111 C112 1.402(7)
C111 C116 1.383(7)
C112 C113 1.389(7)
C112 H112 .952
C113 C114 1.377(8)
C113 H113 .966
C114 C115 1.371(8)
C114 H114 .972
C115 C116 1.399(7)
C115 H115 .960
C116 H116 .953
C121 C122 1.374(8)
C121 C126 1.404(8)
C122 C123 1.375(9)
C122 H122 .977
C123 C124 1.390(10)
C123 H123 .966
C124 C125 1.367(10)
C124 H124 .969
C125 C126 1.382(9)
C125 H125 .960
C126 H126 .962
C10 C20 1.526(7)
C10 H10a .948
C10 H10b .966
C20 P2 1.846(5)
C20 H20a .955
C20 H20b .954
P2 C211 1.824(5)
P2 C221 1.837(5)
C211 C212 1.390(7)
C211 C216 1.399(7)
C212 C213 1.388(8)
C212 H212 .953
C213 C214 1.387(8)
C213 H213 .962
C214 C215 1.370(8)
C214 H214 .950
C215 C216 1.391(7)
C215 H215 .963
C216 H216 .959
C221 C222 1.382(7)
C221 C226 1.410(7)
C222 C223 1.383(7)
C222 H222 .963
C223 C224 1.385(8)
C223 H223 .961
C224 C225 1.383(8)
C224 H224 .950
C225 C226 1.381(8)
C225 H225 .972
C226 H226 .963
C1 O1 1.320(6)
C1 C2 1.573(17)
C1 C2' 1.49(3)
O1 C11 1.444(8)
C11 H11a .962
C11 H11b .961
C11 H11c .955
C2 C3 1.52(2)
C2 H2a .98
C2 H2b .915
C3 O3 1.179(14)
C3 O4 1.340(18)
O4 C5 1.43(2)
C5 H5a .954
C5 H5b .944
C5 H5c .994
C2' C3' 1.55(3)
C2' H2'a .95
C2' H2'b .95
C3' O3' 1.23(3)
C3' O4' 1.29(3)
O4' C5' 1.43(2)
C5' H5'a 1.04
C5' H5'b .96
C5' H5'c .93
C101 C102 1.391(7)
C101 C105 1.425(8)
C101 H101 .953
C102 C103 1.415(8)
C102 H102 .972
C103 C104 1.400(8)
C103 H103 .966
C104 C105 1.402(8)
C104 H104 .973
C105 H105 .983
P F1 1.575(5)
P F2 1.601(4)
P F3 1.608(6)
P F4 1.582(7)
P F5 1.589(6)
P F6 1.593(6)
P F3' 1.39(3)
P F4' 1.51(5)
P F5' 1.48(3)
P F6' 1.58(3)
